data_7221354
loop_
_publ_author_name
'Kluefers, P.'
'Mewis, A.'

_publ_section_title
;
 Zur Struktur der Verbindungen Ba Zn2 P2 und Ba Zn2 As2
;
_journal_name_full
;
Zeitschrift fuer Naturforschung, Teil B. Anorganische Chemie, Organische 
Chemie (33,1978-41,1986)
;
_journal_page_first 151
_journal_page_last 155
_journal_volume 33
_journal_year 1978
_chemical_formula_sum 'As2 Ba Zn2'
_chemical_name_systematic 'Ba Zn2 As2'
_space_group_IT_number 62
_symmetry_space_group_name_Hall '-P 2ac 2n'
_symmetry_space_group_name_H-M 'P n m a'
_cell_angle_alpha 90
_cell_angle_beta 90
_cell_angle_gamma 90
_cell_formula_units_Z 4
_cell_length_a 10.01
_cell_length_b 4.246
_cell_length_c 10.91
_cell_volume 463.702
_citation_journal_id_ASTM ZNBAD2
_cod_data_source_file Kluefers_ZNBAD2_1978_674.cif
_cod_data_source_block As2Ba1Zn2
_cod_original_cell_volume 463.7018
_cod_original_formula_sum 'As2 Ba1 Zn2'
_cod_database_code 7221354

loop_
_symmetry_equiv_pos_as_xyz
x,y,z
-x+1/2,-y,z+1/2
x+1/2,-y+1/2,-z+1/2
-x,y+1/2,-z
-x,-y,-z
x-1/2,y,-z-1/2
-x-1/2,y-1/2,z-1/2
x,-y-1/2,z

loop_
_atom_site_label
_atom_site_type_symbol
_atom_site_fract_x
_atom_site_fract_y
_atom_site_fract_z
_atom_site_occupancy
_atom_site_U_iso_or_equiv
Zn1 Zn+2 0.0498 0.25 0.1154 1 0.0
Ba1 Ba+2 0.2465 0.25 0.8248 1 0.0
As2 As-3 0.348 0.25 0.5386 1 0.0
Zn2 Zn+2 0.0964 0.25 0.55 1 0.0
As1 As-3 0.4792 0.25 0.1618 1 0.0
